data_2311975
loop_
_publ_author_name
'Tammisetti, Renuka Devi'
'Kosilkin, Ilya V.'
'Guzei, Ilia A.'
'Khrustalev, Victor N.'
'Dalton, Larry'
'Timofeeva, Tatiana V.'

_publ_section_title
;
 Z/E-Isomerism of
 3-[4-(dimethylamino)phenyl]-2-(2,4,6-tribromophenyl)acrylonitrile:
 crystal structures and secondary intermolecular interactions.
;
_journal_coeditor_code KY3133
_journal_issue 'Pt 1'
_journal_name_full 'Acta crystallographica. Section C, Structural chemistry'
_journal_page_first 69
_journal_page_last 74
_journal_paper_doi 10.1107/S2053229617017648
_journal_volume 74
_journal_year 2018
_chemical_formula_iupac 'C17 H13 Br3 N2'
_chemical_formula_moiety 'C17 H13 Br3 N2'
_chemical_formula_sum 'C17 H13 Br3 N2'
_chemical_formula_weight 485.02
_chemical_name_common
;
3-[4-(Dimethylamino)phenyl]-2-(2,4,6-tribromophenyl)acrylonitrile
;
_chemical_name_systematic
;
(<i>E</i>)-3-[4-(Dimethylamino)phenyl]-2-(2,4,6-tribromophenyl)prop-2-enenitrile
;
_space_group_crystal_system triclinic
_space_group_IT_number 2
_space_group_name_Hall '-P 1'
_space_group_name_H-M_alt 'P -1'
_atom_sites_solution_hydrogens geom
_atom_sites_solution_primary direct
_audit_creation_method
;
Olex2 1.2-beta
(compiled 2017.08.10 svn.r3458 for OlexSys, GUI svn.r5381)
;
_cell_angle_alpha 114.497(3)
_cell_angle_beta 106.139(4)
_cell_angle_gamma 93.912(4)
_cell_formula_units_Z 4
_cell_length_a 11.965(5)
_cell_length_b 12.595(2)
_cell_length_c 13.667(3)
_cell_measurement_reflns_used 4669
_cell_measurement_temperature 100(2)
_cell_measurement_theta_max 26.76
_cell_measurement_theta_min 2.45
_cell_volume 1760.2(9)
_computing_cell_refinement
;
APEX2 (Bruker, 2012)
;
_computing_data_collection
;
SAINT (Bruker, 2012)
;
_computing_data_reduction
;
SAINT (Bruker, 2012)
;
_computing_molecular_graphics
;
<i>OLEX2</i> (Dolomanov <i>et al.</i>,  2009)
;
_computing_publication_material
;
<i>OLEX2</i> (Dolomanov <i>et al.</i>,  2009)
;
_computing_structure_refinement
;
SHELXL2017 (Sheldrick, 2015b)
;
_computing_structure_solution
;
SIR2004 (Burla <i>et al.</i>,  2003)
;
_diffrn_ambient_temperature 100.15
_diffrn_measured_fraction_theta_full 0.998
_diffrn_measured_fraction_theta_max 0.998
_diffrn_measurement_device_type 'Bruker APEXII CCD'
_diffrn_measurement_method '\f and \w scans'
_diffrn_radiation_type MoK\a
_diffrn_radiation_wavelength 0.71073
_diffrn_reflns_av_R_equivalents 0.0361
_diffrn_reflns_limit_h_max 14
_diffrn_reflns_limit_h_min -14
_diffrn_reflns_limit_k_max 14
_diffrn_reflns_limit_k_min -14
_diffrn_reflns_limit_l_max 16
_diffrn_reflns_limit_l_min -16
_diffrn_reflns_number 13968
_diffrn_reflns_theta_full 25.000
_diffrn_reflns_theta_max 25.000
_diffrn_reflns_theta_min 1.817
_diffrn_standards_number 0
_exptl_absorpt_coefficient_mu 6.872
_exptl_absorpt_correction_T_max 0.1538
_exptl_absorpt_correction_T_min 0.0473
_exptl_absorpt_correction_type multi-scan
_exptl_absorpt_process_details
;
(SADABS; Sheldrick, 2003)
;
_exptl_crystal_colour yellow
_exptl_crystal_density_diffrn 1.830
_exptl_crystal_description plate
_exptl_crystal_F_000 936
_exptl_crystal_size_max 0.4
_exptl_crystal_size_mid 0.2
_exptl_crystal_size_min 0.06
_refine_diff_density_max 0.658
_refine_diff_density_min -0.546
_refine_ls_extinction_method none
_refine_ls_goodness_of_fit_ref 0.926
_refine_ls_hydrogen_treatment constr
_refine_ls_matrix_type full
_refine_ls_number_parameters 401
_refine_ls_number_reflns 6178
_refine_ls_number_restraints 0
_refine_ls_restrained_S_all 0.926
_refine_ls_R_factor_all 0.0626
_refine_ls_R_factor_gt 0.0322
_refine_ls_shift/su_max 0.001
_refine_ls_shift/su_mean 0.000
_refine_ls_structure_factor_coef Fsqd
_refine_ls_weighting_details 'w=1/[\s^2^(Fo^2^)+(0.0409P)^2^] where P=(Fo^2^+2Fc^2^)/3'
_refine_ls_weighting_scheme calc
_refine_ls_wR_factor_gt 0.0732
_refine_ls_wR_factor_ref 0.0804
_reflns_number_gt 4214
_reflns_number_total 6178
_reflns_threshold_expression 'I > 2\s(I)'
_cod_data_source_file ky3133sup1.cif
_cod_data_source_block Eacryl
_cod_original_cell_volume 1760.3(8)
_cod_database_code 2311975
_shelx_space_group_comment
;
The symmetry employed for this shelxl refinement is uniquely defined
by the following loop, which should always be used as a source of
symmetry information in preference to the above space-group names.
They are only intended as comments.
;
_shelx_estimated_absorpt_t_min 0.170
_shelx_estimated_absorpt_t_max 0.683

loop_
_space_group_symop_operation_xyz
'x, y, z'
'-x, -y, -z'

loop_
_atom_site_type_symbol
_atom_site_label
_atom_site_fract_x
_atom_site_fract_y
_atom_site_fract_z
_atom_site_U_iso_or_equiv
_atom_site_adp_type
_atom_site_calc_flag
_atom_site_occupancy
Br Br1 0.98998(4) 0.89059(4) 0.15948(4) 0.05443(14) Uani d 1
Br Br2 0.81943(6) 0.40862(5) -0.15987(5) 0.08624(19) Uani d 1
Br Br3 0.61195(4) 0.61348(4) 0.18038(5) 0.07006(17) Uani d 1
N N1 0.6910(3) 0.9993(3) 0.2473(3) 0.0616(10) Uani d 1
N N2 1.1546(3) 0.6158(3) 0.5775(3) 0.0576(9) Uani d 1
C C1 0.7418(4) 0.9285(3) 0.2554(3) 0.0448(10) Uani d 1
C C2 0.8071(3) 0.8404(3) 0.2675(3) 0.0347(9) Uani d 1
C C3 0.8666(3) 0.8583(3) 0.3743(3) 0.0368(9) Uani d 1
H H3 0.860603 0.930628 0.432105 0.044 Uiso calc 1
C C4 0.8047(3) 0.7380(3) 0.1606(3) 0.0345(8) Uani d 1
C C5 0.8829(3) 0.7449(3) 0.1048(3) 0.0368(9) Uani d 1
C C6 0.8890(3) 0.6487(3) 0.0098(3) 0.0462(10) Uani d 1
H H6 0.945231 0.655996 -0.025495 0.055 Uiso calc 1
C C7 0.8112(4) 0.5426(3) -0.0317(3) 0.0496(10) Uani d 1
C C8 0.7277(4) 0.5312(3) 0.0173(4) 0.0510(11) Uani d 1
H H8 0.672915 0.457761 -0.013605 0.061 Uiso calc 1
C C9 0.7257(3) 0.6288(3) 0.1118(4) 0.0444(10) Uani d 1
C C10 0.9377(3) 0.7896(3) 0.4187(3) 0.0352(9) Uani d 1
C C11 0.9874(3) 0.8364(3) 0.5385(3) 0.0430(10) Uani d 1
H H11 0.971582 0.910179 0.584838 0.052 Uiso calc 1
C C12 1.0571(3) 0.7808(3) 0.5908(3) 0.0435(10) Uani d 1
H H12 1.087782 0.815862 0.671790 0.052 Uiso calc 1
C C13 1.0843(3) 0.6710(3) 0.5253(4) 0.0445(10) Uani d 1
C C14 1.0346(3) 0.6234(3) 0.4059(3) 0.0445(10) Uani d 1
H H14 1.050264 0.549720 0.359228 0.053 Uiso calc 1
C C15 0.9640(3) 0.6804(3) 0.3550(3) 0.0429(10) Uani d 1
H H15 0.932054 0.644880 0.273950 0.051 Uiso calc 1
C C16 1.2096(4) 0.6691(5) 0.7008(4) 0.0730(14) Uani d 1
H H16A 1.147855 0.683826 0.736332 0.110 Uiso calc 1
H H16B 1.264083 0.744801 0.727575 0.110 Uiso calc 1
H H16C 1.254085 0.614745 0.721586 0.110 Uiso calc 1
C C17 1.1921(4) 0.5093(4) 0.5104(4) 0.0699(14) Uani d 1
H H17A 1.121910 0.445356 0.458370 0.105 Uiso calc 1
H H17B 1.244237 0.483582 0.561782 0.105 Uiso calc 1
H H17C 1.235231 0.527610 0.466086 0.105 Uiso calc 1
Br Br4 0.42342(5) 0.48532(4) 0.33567(5) 0.07571(18) Uani d 1
Br Br5 0.57610(4) 0.19548(4) -0.01856(4) 0.06937(16) Uani d 1
Br Br6 0.18828(4) -0.00305(4) 0.05300(4) 0.05723(14) Uani d 1
N N3 0.0283(4) 0.2885(4) 0.1784(4) 0.0813(13) Uani d 1
N N4 0.6575(3) 0.1389(3) 0.6178(3) 0.0461(8) Uani d 1
C C18 0.1202(4) 0.2712(4) 0.2135(4) 0.0558(11) Uani d 1
C C19 0.2362(3) 0.2501(3) 0.2580(4) 0.0446(10) Uani d 1
C C20 0.2635(3) 0.2411(3) 0.3556(4) 0.0439(10) Uani d 1
H H20 0.202042 0.250391 0.388059 0.053 Uiso calc 1
C C21 0.3151(3) 0.2390(3) 0.1877(3) 0.0390(9) Uani d 1
C C22 0.4013(3) 0.3342(3) 0.2113(4) 0.0443(10) Uani d 1
C C23 0.4770(3) 0.3209(3) 0.1486(4) 0.0449(10) Uani d 1
H H23 0.535806 0.386991 0.166671 0.054 Uiso calc 1
C C24 0.4667(3) 0.2131(3) 0.0613(3) 0.0424(10) Uani d 1
C C25 0.3811(3) 0.1156(3) 0.0311(3) 0.0434(10) Uani d 1
H H25 0.373643 0.040537 -0.030950 0.052 Uiso calc 1
C C26 0.3061(3) 0.1319(3) 0.0959(3) 0.0404(9) Uani d 1
C C27 0.3697(3) 0.2197(3) 0.4208(3) 0.0389(9) Uani d 1
C C28 0.3665(3) 0.2047(3) 0.5152(3) 0.0435(10) Uani d 1
H H28 0.296719 0.213284 0.535530 0.052 Uiso calc 1
C C29 0.4585(3) 0.1783(3) 0.5804(3) 0.0429(10) Uani d 1
H H29 0.450666 0.167619 0.643161 0.052 Uiso calc 1
C C30 0.5651(3) 0.1667(3) 0.5552(3) 0.0387(9) Uani d 1
C C31 0.5706(3) 0.1864(3) 0.4623(3) 0.0428(10) Uani d 1
H H31 0.641828 0.182516 0.444196 0.051 Uiso calc 1
C C32 0.4763(3) 0.2110(3) 0.3973(3) 0.0446(10) Uani d 1
H H32 0.483402 0.222403 0.334674 0.054 Uiso calc 1
C C33 0.6464(4) 0.1123(4) 0.7093(4) 0.0554(11) Uani d 1
H H33A 0.626324 0.180228 0.765152 0.083 Uiso calc 1
H H33B 0.722035 0.097663 0.746960 0.083 Uiso calc 1
H H33C 0.583458 0.041247 0.677308 0.083 Uiso calc 1
C C34 0.7615(4) 0.1172(4) 0.5841(4) 0.0570(11) Uani d 1
H H34A 0.805099 0.191839 0.594258 0.085 Uiso calc 1
H H34B 0.736643 0.058036 0.503724 0.085 Uiso calc 1
H H34C 0.813099 0.087035 0.631605 0.085 Uiso calc 1

loop_
_atom_site_aniso_label
_atom_site_aniso_U_11
_atom_site_aniso_U_22
_atom_site_aniso_U_33
_atom_site_aniso_U_12
_atom_site_aniso_U_13
_atom_site_aniso_U_23
Br1 0.0559(3) 0.0553(3) 0.0536(3) -0.00597(19) 0.0264(2) 0.0237(2)
Br2 0.1163(5) 0.0646(3) 0.0535(3) 0.0245(3) 0.0357(3) -0.0009(3)
Br3 0.0679(3) 0.0526(3) 0.0891(4) -0.0066(2) 0.0488(3) 0.0202(3)
N1 0.076(3) 0.058(2) 0.050(3) 0.023(2) 0.019(2) 0.023(2)
N2 0.056(2) 0.069(2) 0.053(3) 0.0241(19) 0.020(2) 0.029(2)
C1 0.058(3) 0.040(2) 0.032(2) 0.003(2) 0.018(2) 0.011(2)
C2 0.036(2) 0.034(2) 0.034(2) 0.0031(16) 0.0176(19) 0.0116(18)
C3 0.039(2) 0.033(2) 0.037(2) 0.0044(16) 0.021(2) 0.0087(18)
C4 0.039(2) 0.035(2) 0.030(2) 0.0058(16) 0.0126(18) 0.0153(18)
C5 0.037(2) 0.040(2) 0.031(2) 0.0024(16) 0.0088(19) 0.0167(19)
C6 0.048(3) 0.061(3) 0.036(2) 0.013(2) 0.019(2) 0.025(2)
C7 0.061(3) 0.047(2) 0.030(2) 0.013(2) 0.016(2) 0.007(2)
C8 0.052(3) 0.034(2) 0.049(3) 0.0000(18) 0.012(2) 0.007(2)
C9 0.045(2) 0.042(2) 0.051(3) 0.0046(18) 0.023(2) 0.022(2)
C10 0.035(2) 0.039(2) 0.033(2) 0.0057(16) 0.0173(19) 0.0141(18)
C11 0.048(2) 0.037(2) 0.042(3) 0.0056(17) 0.021(2) 0.013(2)
C12 0.038(2) 0.055(2) 0.033(2) 0.0036(18) 0.012(2) 0.017(2)
C13 0.037(2) 0.050(2) 0.049(3) 0.0086(18) 0.018(2) 0.023(2)
C14 0.048(2) 0.044(2) 0.044(3) 0.0132(18) 0.024(2) 0.016(2)
C15 0.048(2) 0.045(2) 0.034(2) 0.0066(18) 0.019(2) 0.013(2)
C16 0.066(3) 0.097(4) 0.056(4) 0.032(3) 0.012(3) 0.038(3)
C17 0.072(3) 0.084(3) 0.074(4) 0.040(3) 0.038(3) 0.042(3)
Br4 0.0849(4) 0.0501(3) 0.0893(4) 0.0049(2) 0.0508(3) 0.0166(3)
Br5 0.0702(3) 0.0830(3) 0.0722(4) 0.0076(2) 0.0489(3) 0.0365(3)
Br6 0.0465(3) 0.0572(3) 0.0723(3) -0.00078(19) 0.0232(2) 0.0330(2)
N3 0.054(3) 0.143(4) 0.093(4) 0.042(3) 0.038(3) 0.083(3)
N4 0.050(2) 0.054(2) 0.043(2) 0.0178(16) 0.0235(18) 0.0244(18)
C18 0.050(3) 0.083(3) 0.058(3) 0.021(2) 0.032(3) 0.045(3)
C19 0.041(2) 0.052(2) 0.055(3) 0.0143(18) 0.024(2) 0.031(2)
C20 0.047(2) 0.045(2) 0.058(3) 0.0164(18) 0.036(2) 0.028(2)
C21 0.036(2) 0.050(2) 0.045(3) 0.0114(17) 0.018(2) 0.031(2)
C22 0.043(2) 0.044(2) 0.052(3) 0.0109(18) 0.021(2) 0.025(2)
C23 0.037(2) 0.055(3) 0.057(3) 0.0037(18) 0.017(2) 0.038(2)
C24 0.045(2) 0.055(3) 0.043(3) 0.0101(19) 0.024(2) 0.030(2)
C25 0.049(2) 0.049(2) 0.037(3) 0.0081(18) 0.018(2) 0.023(2)
C26 0.033(2) 0.049(2) 0.048(3) 0.0021(17) 0.014(2) 0.032(2)
C27 0.041(2) 0.039(2) 0.043(3) 0.0082(16) 0.020(2) 0.0205(19)
C28 0.047(2) 0.048(2) 0.051(3) 0.0164(19) 0.033(2) 0.025(2)
C29 0.053(3) 0.046(2) 0.044(3) 0.0152(19) 0.030(2) 0.024(2)
C30 0.046(2) 0.0319(19) 0.038(2) 0.0077(16) 0.019(2) 0.0119(18)
C31 0.040(2) 0.055(2) 0.045(3) 0.0151(18) 0.025(2) 0.026(2)
C32 0.051(3) 0.054(2) 0.046(3) 0.0161(19) 0.031(2) 0.028(2)
C33 0.060(3) 0.065(3) 0.053(3) 0.011(2) 0.022(2) 0.037(2)
C34 0.051(3) 0.070(3) 0.055(3) 0.021(2) 0.023(2) 0.028(2)

loop_
_atom_type_symbol
_atom_type_description
_atom_type_scat_dispersion_real
_atom_type_scat_dispersion_imag
_atom_type_scat_source
C C 0.0033 0.0016 'International Tables Vol C Tables 4.2.6.8 and 6.1.1.4'
H H 0.0000 0.0000 'International Tables Vol C Tables 4.2.6.8 and 6.1.1.4'
Br Br -0.2901 2.4595 'International Tables Vol C Tables 4.2.6.8 and 6.1.1.4'
N N 0.0061 0.0033 'International Tables Vol C Tables 4.2.6.8 and 6.1.1.4'

loop_
_geom_angle_atom_site_label_1
_geom_angle_atom_site_label_2
_geom_angle_atom_site_label_3
_geom_angle
C13 N2 C16 121.9(4)
C13 N2 C17 120.5(4)
C16 N2 C17 116.9(3)
N1 C1 C2 179.1(5)
C1 C2 C4 116.9(3)
C3 C2 C1 117.5(3)
C3 C2 C4 125.5(3)
C2 C3 H3 113.5
C2 C3 C10 132.9(3)
C10 C3 H3 113.5
C5 C4 C2 121.7(3)
C5 C4 C9 115.8(3)
C9 C4 C2 122.5(3)
C4 C5 Br1 119.7(3)
C4 C5 C6 123.2(3)
C6 C5 Br1 117.1(3)
C5 C6 H6 121.1
C7 C6 C5 117.9(4)
C7 C6 H6 121.1
C6 C7 Br2 118.9(3)
C6 C7 C8 121.7(4)
C8 C7 Br2 119.4(3)
C7 C8 H8 120.9
C9 C8 C7 118.2(3)
C9 C8 H8 120.9
C4 C9 Br3 118.5(3)
C8 C9 Br3 118.5(3)
C8 C9 C4 123.0(4)
C11 C10 C3 117.4(3)
C15 C10 C3 126.7(3)
C15 C10 C11 115.8(3)
C10 C11 H11 118.5
C12 C11 C10 123.0(3)
C12 C11 H11 118.5
C11 C12 H12 119.7
C11 C12 C13 120.7(4)
C13 C12 H12 119.7
N2 C13 C12 120.7(4)
N2 C13 C14 122.7(4)
C14 C13 C12 116.6(4)
C13 C14 H14 119.1
C15 C14 C13 121.8(4)
C15 C14 H14 119.1
C10 C15 H15 119.0
C14 C15 C10 122.0(4)
C14 C15 H15 119.0
N2 C16 H16A 109.5
N2 C16 H16B 109.5
N2 C16 H16C 109.5
H16A C16 H16B 109.5
H16A C16 H16C 109.5
H16B C16 H16C 109.5
N2 C17 H17A 109.5
N2 C17 H17B 109.5
N2 C17 H17C 109.5
H17A C17 H17B 109.5
H17A C17 H17C 109.5
H17B C17 H17C 109.5
C30 N4 C33 120.6(3)
C30 N4 C34 120.6(3)
C34 N4 C33 118.1(3)
N3 C18 C19 179.7(7)
C18 C19 C21 115.6(4)
C20 C19 C18 118.4(4)
C20 C19 C21 126.0(3)
C19 C20 H20 114.1
C19 C20 C27 131.8(4)
C27 C20 H20 114.1
C22 C21 C19 122.4(4)
C26 C21 C19 121.1(3)
C26 C21 C22 116.5(3)
C21 C22 Br4 120.5(3)
C23 C22 Br4 117.8(3)
C23 C22 C21 121.6(4)
C22 C23 H23 120.2
C24 C23 C22 119.7(3)
C24 C23 H23 120.2
C23 C24 Br5 118.8(3)
C23 C24 C25 121.9(4)
C25 C24 Br5 119.3(3)
C24 C25 H25 121.5
C24 C25 C26 117.1(4)
C26 C25 H25 121.5
C21 C26 Br6 120.1(3)
C21 C26 C25 123.3(3)
C25 C26 Br6 116.6(3)
C28 C27 C20 117.7(3)
C28 C27 C32 116.0(3)
C32 C27 C20 126.2(3)
C27 C28 H28 118.3
C29 C28 C27 123.4(3)
C29 C28 H28 118.3
C28 C29 H29 119.7
C28 C29 C30 120.6(3)
C30 C29 H29 119.7
N4 C30 C29 121.8(3)
N4 C30 C31 122.0(3)
C31 C30 C29 116.2(3)
C30 C31 H31 119.0
C32 C31 C30 121.9(3)
C32 C31 H31 119.0
C27 C32 H32 119.1
C31 C32 C27 121.7(4)
C31 C32 H32 119.1
N4 C33 H33A 109.5
N4 C33 H33B 109.5
N4 C33 H33C 109.5
H33A C33 H33B 109.5
H33A C33 H33C 109.5
H33B C33 H33C 109.5
N4 C34 H34A 109.5
N4 C34 H34B 109.5
N4 C34 H34C 109.5
H34A C34 H34B 109.5
H34A C34 H34C 109.5
H34B C34 H34C 109.5

loop_
_geom_bond_atom_site_label_1
_geom_bond_atom_site_label_2
_geom_bond_distance
Br1 C5 1.892(3)
Br2 C7 1.895(4)
Br3 C9 1.895(4)
N1 C1 1.139(5)
N2 C13 1.363(5)
N2 C16 1.451(5)
N2 C17 1.460(5)
C1 C2 1.438(5)
C2 C3 1.347(5)
C2 C4 1.486(5)
C3 H3 0.9500
C3 C10 1.446(5)
C4 C5 1.381(5)
C4 C9 1.394(5)
C5 C6 1.385(5)
C6 H6 0.9500
C6 C7 1.372(5)
C7 C8 1.379(5)
C8 H8 0.9500
C8 C9 1.373(5)
C10 C11 1.411(5)
C10 C15 1.402(5)
C11 H11 0.9500
C11 C12 1.364(5)
C12 H12 0.9500
C12 C13 1.419(5)
C13 C14 1.406(5)
C14 H14 0.9500
C14 C15 1.373(5)
C15 H15 0.9500
C16 H16A 0.9800
C16 H16B 0.9800
C16 H16C 0.9800
C17 H17A 0.9800
C17 H17B 0.9800
C17 H17C 0.9800
Br4 C22 1.892(4)
Br5 C24 1.894(4)
Br6 C26 1.899(3)
N3 C18 1.146(5)
N4 C30 1.361(5)
N4 C33 1.458(5)
N4 C34 1.448(5)
C18 C19 1.443(6)
C19 C20 1.337(5)
C19 C21 1.498(5)
C20 H20 0.9500
C20 C27 1.448(5)
C21 C22 1.390(5)
C21 C26 1.381(5)
C22 C23 1.384(5)
C23 H23 0.9500
C23 C24 1.354(5)
C24 C25 1.379(5)
C25 H25 0.9500
C25 C26 1.396(5)
C27 C28 1.390(5)
C27 C32 1.399(5)
C28 H28 0.9500
C28 C29 1.366(5)
C29 H29 0.9500
C29 C30 1.412(5)
C30 C31 1.408(5)
C31 H31 0.9500
C31 C32 1.370(5)
C32 H32 0.9500
C33 H33A 0.9800
C33 H33B 0.9800
C33 H33C 0.9800
C34 H34A 0.9800
C34 H34B 0.9800
C34 H34C 0.9800

loop_
_geom_hbond_atom_site_label_D
_geom_hbond_atom_site_label_H
_geom_hbond_atom_site_label_A
_geom_hbond_distance_DH
_geom_hbond_distance_HA
_geom_hbond_distance_DA
_geom_hbond_angle_DHA
_geom_hbond_publ_flag
C15 H15 C4 0.95 2.56 3.191(5) 124.4 yes
C15 H15 C9 0.95 2.75 3.504(6) 136.9 yes
C32 H32 C21 0.95 2.51 3.149(5) 124.8 yes
C32 H32 C22 0.95 2.65 3.446(5) 141.5 yes

loop_
_geom_torsion_atom_site_label_1
_geom_torsion_atom_site_label_2
_geom_torsion_atom_site_label_3
_geom_torsion_atom_site_label_4
_geom_torsion
Br1 C5 C6 C7 -179.4(3)
Br2 C7 C8 C9 178.3(3)
N2 C13 C14 C15 -180.0(4)
C1 C2 C3 C10 178.4(4)
C1 C2 C4 C5 85.0(4)
C1 C2 C4 C9 -96.4(4)
C2 C3 C10 C11 -179.7(4)
C2 C3 C10 C15 1.0(6)
C2 C4 C5 Br1 -3.9(5)
C2 C4 C5 C6 175.1(3)
C2 C4 C9 Br3 3.4(5)
C2 C4 C9 C8 -175.7(4)
C3 C2 C4 C5 -94.0(4)
C3 C2 C4 C9 84.6(5)
C3 C10 C11 C12 -179.3(3)
C3 C10 C15 C14 178.8(3)
C4 C2 C3 C10 -2.7(6)
C4 C5 C6 C7 1.6(6)
C5 C4 C9 Br3 -178.0(3)
C5 C4 C9 C8 3.0(6)
C5 C6 C7 Br2 -178.8(3)
C5 C6 C7 C8 1.2(6)
C6 C7 C8 C9 -1.7(6)
C7 C8 C9 Br3 -179.5(3)
C7 C8 C9 C4 -0.4(6)
C9 C4 C5 Br1 177.5(3)
C9 C4 C5 C6 -3.5(6)
C10 C11 C12 C13 0.6(6)
C11 C10 C15 C14 -0.5(5)
C11 C12 C13 N2 179.6(4)
C11 C12 C13 C14 -0.9(5)
C12 C13 C14 C15 0.5(5)
C13 C14 C15 C10 0.2(6)
C15 C10 C11 C12 0.1(5)
C16 N2 C13 C12 -3.4(6)
C16 N2 C13 C14 177.0(4)
C17 N2 C13 C12 -173.9(4)
C17 N2 C13 C14 6.6(6)
Br4 C22 C23 C24 177.8(3)
Br5 C24 C25 C26 177.2(3)
N4 C30 C31 C32 178.1(3)
C18 C19 C20 C27 179.5(4)
C18 C19 C21 C22 97.0(5)
C18 C19 C21 C26 -83.8(5)
C19 C20 C27 C28 -174.4(4)
C19 C20 C27 C32 4.7(7)
C19 C21 C22 Br4 -0.1(5)
C19 C21 C22 C23 177.0(4)
C19 C21 C26 Br6 2.5(5)
C19 C21 C26 C25 -176.9(3)
C20 C19 C21 C22 -83.7(5)
C20 C19 C21 C26 95.6(5)
C20 C27 C28 C29 176.7(3)
C20 C27 C32 C31 -177.7(4)
C21 C19 C20 C27 0.2(7)
C21 C22 C23 C24 0.6(6)
C22 C21 C26 Br6 -178.2(3)
C22 C21 C26 C25 2.4(6)
C22 C23 C24 Br5 -177.0(3)
C22 C23 C24 C25 1.1(6)
C23 C24 C25 C26 -1.0(6)
C24 C25 C26 Br6 179.7(3)
C24 C25 C26 C21 -0.9(6)
C26 C21 C22 Br4 -179.4(3)
C26 C21 C22 C23 -2.3(6)
C27 C28 C29 C30 1.1(6)
C28 C27 C32 C31 1.4(5)
C28 C29 C30 N4 -179.1(3)
C28 C29 C30 C31 1.3(5)
C29 C30 C31 C32 -2.4(5)
C30 C31 C32 C27 1.0(6)
C32 C27 C28 C29 -2.5(6)
C33 N4 C30 C29 4.0(5)
C33 N4 C30 C31 -176.5(3)
C34 N4 C30 C29 174.5(3)
C34 N4 C30 C31 -6.0(5)
